data_4310856
loop_
_publ_author_name
'Antonia E. Bradley'
'Christopher Hardacre'
'Mark Nieuwenhuyzen'
'William R. Pitner'
'David Sanders'
'Kenneth R. Seddon'
'Robert C. Thied'

_publ_section_title
;
 A Structural and Electrochemical Investigation of
 1-Alkyl-3-methylimidazolium Salts of the Nitratodioxouranate(VI) Anions
 [{UO2(NO3)2}2(\m4-C2O4)]2-, [UO2(NO3)3]-, and [UO2(NO3)4]2-
;
_journal_name_full 'Inorganic Chemistry'
_journal_page_first 2503
_journal_page_last 2514
_journal_paper_doi 10.1021/ic035350b
_journal_volume 43
_journal_year 2004
_chemical_formula_sum 'C32 H62 N8 O14 U'
_chemical_formula_weight 1020.93
_chemical_name_systematic
; 
 ? 
;
_space_group_IT_number 2
_symmetry_cell_setting triclinic
_symmetry_space_group_name_Hall '-P 1'
_symmetry_space_group_name_H-M 'P -1'
_atom_sites_solution_hydrogens geom
_atom_sites_solution_primary direct
_atom_sites_solution_secondary difmap
_audit_creation_method SHELXL-97
_cell_angle_alpha 95.467(2)
_cell_angle_beta 91.533(4)
_cell_angle_gamma 93.733(2)
_cell_formula_units_Z 2
_cell_length_a 8.1071(7)
_cell_length_b 9.2880(8)
_cell_length_c 28.349(2)
_cell_measurement_temperature 153(2)
_cell_volume 2119.3(3)
_computing_cell_refinement 'Bruker SMART'
_computing_data_collection 'Bruker SMART'
_computing_data_reduction 'Bruker SHELXTL'
_computing_molecular_graphics 'Bruker SHELXTL'
_computing_publication_material 'Bruker SHELXTL'
_computing_structure_refinement 'SHELXL-97 (Sheldrick, 1997)'
_computing_structure_solution 'SHELXS-97 (Sheldrick, 1990)'
_diffrn_ambient_temperature 153(2)
_diffrn_measured_fraction_theta_full 0.873
_diffrn_measured_fraction_theta_max 0.873
_diffrn_measurement_device_type 'CCD area detector'
_diffrn_measurement_method 'phi and omega scans'
_diffrn_radiation_monochromator graphite
_diffrn_radiation_source 'fine-focus sealed tube'
_diffrn_radiation_type MoK\a
_diffrn_radiation_wavelength 0.71073
_diffrn_reflns_av_R_equivalents 0.0380
_diffrn_reflns_av_sigmaI/netI 0.0446
_diffrn_reflns_limit_h_max 10
_diffrn_reflns_limit_h_min -10
_diffrn_reflns_limit_k_max 11
_diffrn_reflns_limit_k_min -12
_diffrn_reflns_limit_l_max 36
_diffrn_reflns_limit_l_min -37
_diffrn_reflns_number 17610
_diffrn_reflns_theta_full 28.25
_diffrn_reflns_theta_max 28.25
_diffrn_reflns_theta_min 1.44
_exptl_absorpt_coefficient_mu 3.899
_exptl_absorpt_correction_T_max 0.8621
_exptl_absorpt_correction_T_min 0.5153
_exptl_absorpt_correction_type empirical
_exptl_absorpt_process_details SADABS
_exptl_crystal_colour 'pale yellow'
_exptl_crystal_density_diffrn 1.600
_exptl_crystal_density_meas ?
_exptl_crystal_density_method 'not measured'
_exptl_crystal_description plate
_exptl_crystal_F_000 1028
_exptl_crystal_size_max 0.28
_exptl_crystal_size_mid 0.26
_exptl_crystal_size_min 0.12
_refine_diff_density_max 2.185
_refine_diff_density_min -2.813
_refine_diff_density_rms 0.200
_refine_ls_extinction_method none
_refine_ls_goodness_of_fit_ref 1.041
_refine_ls_hydrogen_treatment mixed
_refine_ls_matrix_type full
_refine_ls_number_parameters 500
_refine_ls_number_reflns 9146
_refine_ls_number_restraints 0
_refine_ls_restrained_S_all 1.041
_refine_ls_R_factor_all 0.0430
_refine_ls_R_factor_gt 0.0386
_refine_ls_shift/su_max 0.000
_refine_ls_shift/su_mean 0.000
_refine_ls_structure_factor_coef Fsqd
_refine_ls_weighting_details 'calc w=1/[\s^2^(Fo^2^)+(0.0690P)^2^+0.0000P] where P=(Fo^2^+2Fc^2^)/3'
_refine_ls_weighting_scheme calc
_refine_ls_wR_factor_gt 0.0963
_refine_ls_wR_factor_ref 0.1022
_reflns_number_gt 8301
_reflns_number_total 9146
_reflns_threshold_expression >2sigma(I)
_cod_data_source_file ic035350bsi20031121_013707_6.cif
_cod_data_source_block 7
_cod_depositor_comments
;
The following automatic conversions were performed:
'_symmetry_cell_setting' value 'Triclinic' changed to 'triclinic'
according to '/home/saulius/struct/CIF-dictionaries/cif_core.dic'
dictionary named 'cif_core.dic' version 2.4.1 from 2010-06-29.

Automatic conversion script
Id: cif_fix_enum 1527 2010-12-29 10:47:43Z saulius 

The following automatic conversions were performed:

'_exptl_crystal_density_meas' value 'not_measured' was changed to '?'
- the value is perceived as not measured.

Automatic conversion script
Id: cif_fix_values 3008 2015-01-20 13:52:24Z robertas 
;
_cod_original_cell_volume 2119.2(3)
_cod_database_code 4310856

loop_
_symmetry_equiv_pos_as_xyz
'x, y, z'
'-x, -y, -z'

loop_
_atom_site_label
_atom_site_type_symbol
_atom_site_fract_x
_atom_site_fract_y
_atom_site_fract_z
_atom_site_U_iso_or_equiv
_atom_site_adp_type
_atom_site_occupancy
_atom_site_symmetry_multiplicity
_atom_site_calc_flag
_atom_site_refinement_flags
_atom_site_disorder_assembly
_atom_site_disorder_group
U1 U -0.135806(17) -0.032751(15) 0.129300(5) 0.02083(7) Uani 1 1 d . . .
O1 O 0.0419(4) -0.1167(3) 0.10890(12) 0.0273(7) Uani 1 1 d . . .
O2 O -0.3157(4) 0.0477(3) 0.14908(12) 0.0294(7) Uani 1 1 d . . .
N1 N 0.0408(5) 0.2436(5) 0.19970(15) 0.0331(9) Uani 1 1 d . . .
O11 O -0.0921(5) 0.2964(5) 0.19228(17) 0.0549(11) Uani 1 1 d . . .
O12 O 0.1490(5) 0.3083(4) 0.22554(15) 0.0455(10) Uani 1 1 d . . .
O13 O 0.0707(4) 0.1176(4) 0.17867(12) 0.0339(8) Uani 1 1 d . . .
N2 N -0.0864(5) 0.1550(4) 0.05104(15) 0.0314(9) Uani 1 1 d . . .
O21 O -0.0160(4) 0.1870(3) 0.09161(12) 0.0315(7) Uani 1 1 d . . .
O22 O -0.1851(5) 0.0421(4) 0.04763(13) 0.0352(8) Uani 1 1 d . . .
O23 O -0.0616(6) 0.2270(5) 0.01819(15) 0.0552(11) Uani 1 1 d . . .
N3 N -0.3079(5) -0.3057(4) 0.05516(14) 0.0302(9) Uani 1 1 d . . .
O31 O -0.1797(5) -0.3635(5) 0.06267(15) 0.0438(9) Uani 1 1 d . . .
O32 O -0.4158(5) -0.3588(5) 0.02613(15) 0.0506(10) Uani 1 1 d . . .
O33 O -0.3385(4) -0.1846(4) 0.07943(12) 0.0315(7) Uani 1 1 d . . .
N4 N -0.1730(5) -0.2292(4) 0.20550(14) 0.0262(8) Uani 1 1 d . . .
O41 O -0.2505(4) -0.2566(3) 0.16577(12) 0.0275(7) Uani 1 1 d . . .
O42 O -0.0802(4) -0.1123(4) 0.20987(13) 0.0324(7) Uani 1 1 d . . .
O43 O -0.1823(4) -0.3099(4) 0.23663(13) 0.0368(8) Uani 1 1 d . . .
N1A N -0.7204(4) -0.2758(4) 0.17028(13) 0.0240(7) Uani 1 1 d . . .
C1A C -0.7929(7) -0.4642(6) 0.05353(18) 0.0370(11) Uani 1 1 d . . .
H1A1 H -0.8755 -0.4136 0.0368 0.055 Uiso 1 1 calc R . .
H1A2 H -0.8244 -0.5685 0.0503 0.055 Uiso 1 1 calc R . .
H1A3 H -0.6845 -0.4470 0.0399 0.055 Uiso 1 1 calc R . .
C2A C -0.6855(5) -0.2990(5) 0.12451(16) 0.0248(9) Uani 1 1 d . . .
H2A H -0.6034 -0.2456 0.1088 0.030 Uiso 1 1 calc R . .
N3A N -0.7847(5) -0.4091(4) 0.10450(14) 0.0257(8) Uani 1 1 d . . .
C4A C -0.8856(6) -0.4591(5) 0.13809(17) 0.0283(9) Uani 1 1 d . . .
H4A H -0.9681 -0.5370 0.1334 0.034 Uiso 1 1 calc R . .
C5A C -0.8459(5) -0.3763(5) 0.17942(17) 0.0283(10) Uani 1 1 d . . .
H5A H -0.8952 -0.3857 0.2091 0.034 Uiso 1 1 calc R . .
C6A C -0.6445(6) -0.1585(5) 0.20467(17) 0.0277(9) Uani 1 1 d . . .
H6A1 H -0.7273 -0.0874 0.2130 0.033 Uiso 1 1 calc R . .
H6A2 H -0.5512 -0.1076 0.1899 0.033 Uiso 1 1 calc R . .
C7A C -0.5821(6) -0.2183(5) 0.24946(17) 0.0288(10) Uani 1 1 d . . .
H7A1 H -0.4996 -0.2893 0.2406 0.035 Uiso 1 1 calc R . .
H7A2 H -0.6759 -0.2710 0.2634 0.035 Uiso 1 1 calc R . .
C8A C -0.5036(6) -0.1049(5) 0.28715(16) 0.0279(9) Uani 1 1 d . . .
H8A1 H -0.5845 -0.0325 0.2961 0.033 Uiso 1 1 calc R . .
H8A2 H -0.4069 -0.0538 0.2740 0.033 Uiso 1 1 calc R . .
C9A C -0.4484(6) -0.1738(5) 0.33107(16) 0.0295(10) Uani 1 1 d . . .
H9A1 H -0.5419 -0.2370 0.3408 0.035 Uiso 1 1 calc R . .
H9A2 H -0.3576 -0.2364 0.3224 0.035 Uiso 1 1 calc R . .
C10A C -0.3901(6) -0.0689(5) 0.37315(16) 0.0284(10) Uani 1 1 d . . .
H10A H -0.4792 -0.0042 0.3817 0.034 Uiso 1 1 calc R . .
H10B H -0.2933 -0.0080 0.3643 0.034 Uiso 1 1 calc R . .
C11A C -0.3425(6) -0.1469(5) 0.41621(16) 0.0291(10) Uani 1 1 d . . .
H11A H -0.2491 -0.2070 0.4080 0.035 Uiso 1 1 calc R . .
H11B H -0.4373 -0.2128 0.4236 0.035 Uiso 1 1 calc R . .
C12A C -0.2928(6) -0.0440(5) 0.46070(16) 0.0292(10) Uani 1 1 d . . .
H12A H -0.1974 0.0214 0.4534 0.035 Uiso 1 1 calc R . .
H12B H -0.3859 0.0168 0.4687 0.035 Uiso 1 1 calc R . .
C13A C -0.2472(6) -0.1209(5) 0.50340(17) 0.0294(10) Uani 1 1 d . . .
H13A H -0.1532 -0.1807 0.4956 0.035 Uiso 1 1 calc R . .
H13B H -0.3421 -0.1871 0.5105 0.035 Uiso 1 1 calc R . .
C14A C -0.2001(6) -0.0179(5) 0.54748(17) 0.0298(10) Uani 1 1 d . . .
H14A H -0.2937 0.0426 0.5551 0.036 Uiso 1 1 calc R . .
H14B H -0.1044 0.0475 0.5405 0.036 Uiso 1 1 calc R . .
C15A C -0.1559(6) -0.0958(5) 0.59063(16) 0.0293(10) Uani 1 1 d . . .
H15A H -0.0638 -0.1579 0.5828 0.035 Uiso 1 1 calc R . .
H15B H -0.2524 -0.1597 0.5980 0.035 Uiso 1 1 calc R . .
C16A C -0.1055(6) 0.0076(6) 0.63455(17) 0.0349(11) Uani 1 1 d . . .
H16A H -0.1966 0.0709 0.6422 0.042 Uiso 1 1 calc R . .
H16B H -0.0075 0.0702 0.6275 0.042 Uiso 1 1 calc R . .
C17A C -0.0647(8) -0.0724(7) 0.6779(2) 0.0486(14) Uani 1 1 d . . .
H17A H -0.1635 -0.1296 0.6863 0.073 Uiso 1 1 calc R . .
H17B H -0.0285 -0.0017 0.7046 0.073 Uiso 1 1 calc R . .
H17C H 0.0238 -0.1369 0.6703 0.073 Uiso 1 1 calc R . .
N1B N -0.4900(4) 0.3404(4) 0.15128(13) 0.0224(7) Uani 1 1 d . . .
C1B C -0.6370(7) 0.0838(6) 0.0541(2) 0.0374(12) Uani 1 1 d . . .
H1B1 H -0.5543 0.0144 0.0455 0.056 Uiso 1 1 calc R . .
H1B2 H -0.6791 0.1224 0.0255 0.056 Uiso 1 1 calc R . .
H1B3 H -0.7286 0.0350 0.0696 0.056 Uiso 1 1 calc R . .
C2B C -0.5911(5) 0.2298(4) 0.13229(15) 0.0220(8) Uani 1 1 d . . .
H2B H -0.6723 0.1781 0.1489 0.026 Uiso 1 1 calc R . .
N3B N -0.5609(5) 0.2031(4) 0.08673(13) 0.0247(8) Uani 1 1 d . . .
C4B C -0.4358(6) 0.3025(5) 0.07551(17) 0.0295(10) Uani 1 1 d . . .
H4B H -0.3900 0.3095 0.0452 0.035 Uiso 1 1 calc R . .
C5B C -0.3916(6) 0.3874(5) 0.11589(16) 0.0275(9) Uani 1 1 d . . .
H5B H -0.3084 0.4649 0.1193 0.033 Uiso 1 1 calc R . .
C6B C -0.4865(6) 0.4088(5) 0.20044(16) 0.0265(9) Uani 1 1 d . . .
H6B1 H -0.5932 0.4525 0.2061 0.032 Uiso 1 1 calc R . .
H6B2 H -0.3984 0.4884 0.2038 0.032 Uiso 1 1 calc R . .
C7B C -0.4571(6) 0.3081(5) 0.23841(16) 0.0257(9) Uani 1 1 d . . .
H7B1 H -0.3514 0.2622 0.2334 0.031 Uiso 1 1 calc R . .
H7B2 H -0.5476 0.2308 0.2371 0.031 Uiso 1 1 calc R . .
C8B C -0.4514(6) 0.3991(5) 0.28669(16) 0.0284(9) Uani 1 1 d . . .
H8B1 H -0.3672 0.4809 0.2859 0.034 Uiso 1 1 calc R . .
H8B2 H -0.5598 0.4408 0.2912 0.034 Uiso 1 1 calc R . .
C9B C -0.4119(6) 0.3178(5) 0.32970(17) 0.0310(10) Uani 1 1 d . . .
H9B1 H -0.5033 0.2443 0.3335 0.037 Uiso 1 1 calc R . .
H9B2 H -0.3100 0.2663 0.3240 0.037 Uiso 1 1 calc R . .
C10B C -0.3878(6) 0.4189(5) 0.37496(16) 0.0282(9) Uani 1 1 d . . .
H10C H -0.4914 0.4676 0.3809 0.034 Uiso 1 1 calc R . .
H10D H -0.2999 0.4948 0.3703 0.034 Uiso 1 1 calc R . .
C11B C -0.3417(6) 0.3441(5) 0.41855(16) 0.0288(9) Uani 1 1 d . . .
H11C H -0.4359 0.2775 0.4259 0.035 Uiso 1 1 calc R . .
H11D H -0.2466 0.2850 0.4112 0.035 Uiso 1 1 calc R . .
C12B C -0.2968(6) 0.4496(5) 0.46205(15) 0.0272(9) Uani 1 1 d . . .
H12C H -0.2035 0.5169 0.4546 0.033 Uiso 1 1 calc R . .
H12D H -0.3924 0.5079 0.4695 0.033 Uiso 1 1 calc R . .
C13B C -0.2487(6) 0.3761(5) 0.50561(16) 0.0278(9) Uani 1 1 d . . .
H13C H -0.3438 0.3122 0.5140 0.033 Uiso 1 1 calc R . .
H13D H -0.1564 0.3143 0.4977 0.033 Uiso 1 1 calc R . .
C14B C -0.1969(6) 0.4815(5) 0.54835(16) 0.0282(9) Uani 1 1 d . . .
H14C H -0.2896 0.5426 0.5564 0.034 Uiso 1 1 calc R . .
H14D H -0.1026 0.5461 0.5399 0.034 Uiso 1 1 calc R . .
C15B C -0.1469(6) 0.4080(5) 0.59187(16) 0.0293(10) Uani 1 1 d . . .
H15C H -0.2411 0.3432 0.6003 0.035 Uiso 1 1 calc R . .
H15D H -0.0540 0.3471 0.5838 0.035 Uiso 1 1 calc R . .
C16B C -0.0951(6) 0.5133(6) 0.63486(17) 0.0336(10) Uani 1 1 d . . .
H16C H -0.1895 0.5712 0.6440 0.040 Uiso 1 1 calc R . .
H16D H -0.0039 0.5810 0.6262 0.040 Uiso 1 1 calc R . .
C17B C -0.0384(7) 0.4376(6) 0.67730(19) 0.0443(13) Uani 1 1 d . . .
H17D H -0.1285 0.3712 0.6863 0.066 Uiso 1 1 calc R . .
H17E H -0.0078 0.5102 0.7040 0.066 Uiso 1 1 calc R . .
H17F H 0.0576 0.3827 0.6688 0.066 Uiso 1 1 calc R . .

loop_
_atom_site_aniso_label
_atom_site_aniso_U_11
_atom_site_aniso_U_22
_atom_site_aniso_U_33
_atom_site_aniso_U_23
_atom_site_aniso_U_13
_atom_site_aniso_U_12
U1 0.01969(9) 0.02047(9) 0.02237(10) 0.00168(6) -0.00170(6) 0.00329(6)
O1 0.0230(15) 0.0263(15) 0.0329(18) -0.0007(13) 0.0054(13) 0.0080(12)
O2 0.0250(16) 0.0249(15) 0.039(2) -0.0029(13) 0.0070(14) 0.0099(12)
N1 0.024(2) 0.044(2) 0.030(2) 0.0057(18) -0.0015(16) -0.0064(17)
O11 0.031(2) 0.072(3) 0.060(3) -0.002(2) 0.0048(19) 0.0074(19)
O12 0.044(2) 0.044(2) 0.044(2) -0.0075(17) -0.0084(18) -0.0105(17)
O13 0.0403(19) 0.0335(18) 0.0262(18) 0.0050(14) -0.0052(15) -0.0091(14)
N2 0.039(2) 0.032(2) 0.025(2) 0.0086(17) -0.0008(17) 0.0040(17)
O21 0.0341(18) 0.0298(17) 0.0305(19) 0.0054(14) -0.0047(14) 0.0009(13)
O22 0.041(2) 0.0308(17) 0.033(2) 0.0034(14) -0.0078(15) -0.0039(14)
O23 0.074(3) 0.056(3) 0.036(2) 0.0224(19) -0.004(2) -0.009(2)
N3 0.033(2) 0.037(2) 0.019(2) 0.0041(16) -0.0003(16) -0.0082(17)
O31 0.033(2) 0.056(2) 0.042(2) -0.0022(18) 0.0043(16) 0.0089(17)
O32 0.050(2) 0.056(2) 0.040(2) -0.0118(19) -0.0140(18) -0.0113(19)
O33 0.0336(18) 0.0329(17) 0.0262(18) 0.0012(14) -0.0053(14) -0.0053(14)
N4 0.0255(19) 0.0291(19) 0.025(2) 0.0044(15) 0.0026(15) 0.0029(15)
O41 0.0285(16) 0.0285(16) 0.0253(17) 0.0052(13) -0.0034(13) -0.0012(13)
O42 0.0336(18) 0.0310(17) 0.0313(19) 0.0034(14) -0.0052(14) -0.0060(14)
O43 0.0370(19) 0.043(2) 0.033(2) 0.0183(16) 0.0010(15) 0.0013(15)
N1A 0.0205(17) 0.0285(18) 0.024(2) 0.0079(15) 0.0007(14) 0.0055(14)
C1A 0.039(3) 0.043(3) 0.029(3) -0.001(2) 0.002(2) 0.007(2)
C2A 0.025(2) 0.027(2) 0.024(2) 0.0072(17) 0.0016(17) 0.0059(17)
N3A 0.0230(18) 0.0296(19) 0.026(2) 0.0045(15) 0.0011(15) 0.0092(14)
C4A 0.025(2) 0.031(2) 0.030(3) 0.0077(19) 0.0003(18) 0.0015(17)
C5A 0.021(2) 0.034(2) 0.031(3) 0.0107(19) 0.0009(18) 0.0035(17)
C6A 0.027(2) 0.025(2) 0.032(3) 0.0047(18) -0.0013(19) 0.0044(17)
C7A 0.032(2) 0.027(2) 0.027(2) 0.0042(18) -0.0017(19) 0.0023(18)
C8A 0.031(2) 0.026(2) 0.027(2) 0.0011(18) -0.0004(19) 0.0066(18)
C9A 0.036(2) 0.029(2) 0.024(2) 0.0038(18) -0.0024(19) 0.0059(19)
C10A 0.038(3) 0.026(2) 0.020(2) 0.0015(17) 0.0016(19) -0.0068(18)
C11A 0.035(2) 0.028(2) 0.026(2) 0.0055(18) 0.0045(19) 0.0022(18)
C12A 0.033(2) 0.028(2) 0.027(2) 0.0018(18) -0.0020(19) 0.0050(18)
C13A 0.033(2) 0.028(2) 0.028(3) 0.0033(18) -0.0022(19) 0.0024(18)
C14A 0.032(2) 0.031(2) 0.027(3) 0.0032(19) -0.0019(19) 0.0041(18)
C15A 0.033(2) 0.030(2) 0.025(2) 0.0022(18) -0.0030(19) 0.0031(18)
C16A 0.034(3) 0.040(3) 0.029(3) -0.002(2) -0.003(2) 0.005(2)
C17A 0.059(4) 0.052(3) 0.033(3) -0.002(3) -0.013(3) 0.008(3)
N1B 0.0229(18) 0.0244(17) 0.0207(19) 0.0043(14) -0.0007(14) 0.0045(14)
C1B 0.038(3) 0.039(3) 0.033(3) -0.008(2) -0.002(2) 0.003(2)
C2B 0.023(2) 0.023(2) 0.021(2) 0.0014(16) 0.0007(16) 0.0041(16)
N3B 0.0249(18) 0.0300(19) 0.0192(19) 0.0011(15) -0.0016(14) 0.0047(15)
C4B 0.027(2) 0.040(3) 0.023(2) 0.0094(19) -0.0003(18) 0.0028(19)
C5B 0.028(2) 0.032(2) 0.025(2) 0.0089(18) 0.0009(18) 0.0022(18)
C6B 0.032(2) 0.024(2) 0.023(2) -0.0003(17) 0.0015(18) 0.0028(17)
C7B 0.029(2) 0.024(2) 0.024(2) 0.0026(17) 0.0009(18) 0.0048(17)
C8B 0.035(2) 0.028(2) 0.022(2) 0.0027(18) 0.0019(18) 0.0055(18)
C9B 0.037(3) 0.026(2) 0.031(3) 0.0045(19) -0.004(2) 0.0073(18)
C10B 0.034(2) 0.029(2) 0.022(2) 0.0025(18) 0.0005(18) 0.0034(18)
C11B 0.032(2) 0.031(2) 0.023(2) 0.0015(18) -0.0001(18) 0.0017(18)
C12B 0.031(2) 0.032(2) 0.019(2) 0.0017(18) -0.0009(17) 0.0042(18)
C13B 0.029(2) 0.032(2) 0.022(2) 0.0036(18) -0.0022(18) 0.0009(18)
C14B 0.029(2) 0.029(2) 0.026(2) 0.0034(18) -0.0034(18) 0.0040(18)
C15B 0.028(2) 0.035(2) 0.025(2) 0.0049(19) -0.0031(18) -0.0002(18)
C16B 0.034(2) 0.039(3) 0.027(3) 0.001(2) -0.006(2) 0.004(2)
C17B 0.049(3) 0.054(3) 0.029(3) 0.007(2) -0.007(2) -0.005(3)

loop_
_atom_type_symbol
_atom_type_description
_atom_type_scat_dispersion_real
_atom_type_scat_dispersion_imag
_atom_type_scat_source
C C 0.0033 0.0016 'International Tables Vol C Tables 4.2.6.8 and 6.1.1.4'
H H 0.0000 0.0000 'International Tables Vol C Tables 4.2.6.8 and 6.1.1.4'
N N 0.0061 0.0033 'International Tables Vol C Tables 4.2.6.8 and 6.1.1.4'
O O 0.0106 0.0060 'International Tables Vol C Tables 4.2.6.8 and 6.1.1.4'
U U -9.6767 9.6646 'International Tables Vol C Tables 4.2.6.8 and 6.1.1.4'

loop_
_geom_angle_atom_site_label_1
_geom_angle_atom_site_label_2
_geom_angle_atom_site_label_3
_geom_angle
_geom_angle_site_symmetry_1
_geom_angle_site_symmetry_3
_geom_angle_publ_flag
O2 U1 O1 178.77(13) . . ?
O2 U1 O33 81.38(14) . . ?
O1 U1 O33 97.43(13) . . ?
O2 U1 O13 99.49(14) . . ?
O1 U1 O13 81.70(14) . . ?
O33 U1 O13 179.13(11) . . ?
O2 U1 O42 90.81(14) . . ?
O1 U1 O42 89.42(14) . . ?
O33 U1 O42 115.75(11) . . ?
O13 U1 O42 64.37(11) . . ?
O2 U1 O22 90.87(14) . . ?
O1 U1 O22 88.90(14) . . ?
O33 U1 O22 64.15(11) . . ?
O13 U1 O22 115.70(11) . . ?
O42 U1 O22 178.28(10) . . ?
O2 U1 O21 95.54(13) . . ?
O1 U1 O21 85.24(13) . . ?
O33 U1 O21 114.29(11) . . ?
O13 U1 O21 65.61(11) . . ?
O42 U1 O21 129.95(11) . . ?
O22 U1 O21 50.22(11) . . ?
O2 U1 O41 85.90(13) . . ?
O1 U1 O41 93.32(13) . . ?
O33 U1 O41 65.47(11) . . ?
O13 U1 O41 114.61(11) . . ?
O42 U1 O41 50.35(10) . . ?
O22 U1 O41 129.43(10) . . ?
O21 U1 O41 178.50(9) . . ?
O2 U1 N4 88.24(13) . . ?
O1 U1 N4 91.45(13) . . ?
O33 U1 N4 90.63(11) . . ?
O13 U1 N4 89.47(11) . . ?
O42 U1 N4 25.16(10) . . ?
O22 U1 N4 154.58(11) . . ?
O21 U1 N4 155.08(11) . . ?
O41 U1 N4 25.19(10) . . ?
O2 U1 N2 94.44(14) . . ?
O1 U1 N2 85.85(13) . . ?
O33 U1 N2 89.23(11) . . ?
O13 U1 N2 90.63(11) . . ?
O42 U1 N2 154.98(11) . . ?
O22 U1 N2 25.09(11) . . ?
O21 U1 N2 25.16(11) . . ?
O41 U1 N2 154.41(11) . . ?
N4 U1 N2 177.26(10) . . ?
O12 N1 O11 121.7(5) . . ?
O12 N1 O13 118.0(4) . . ?
O11 N1 O13 120.3(4) . . ?
N1 O13 U1 122.6(3) . . ?
O23 N2 O21 122.5(4) . . ?
O23 N2 O22 122.6(4) . . ?
O21 N2 O22 114.9(4) . . ?
O23 N2 U1 177.0(4) . . ?
O21 N2 U1 58.3(2) . . ?
O22 N2 U1 56.8(2) . . ?
N2 O21 U1 96.6(2) . . ?
N2 O22 U1 98.1(3) . . ?
O31 N3 O32 123.1(5) . . ?
O31 N3 O33 120.4(4) . . ?
O32 N3 O33 116.5(4) . . ?
N3 O33 U1 124.5(3) . . ?
O43 N4 O41 122.8(4) . . ?
O43 N4 O42 122.0(4) . . ?
O41 N4 O42 115.1(4) . . ?
O43 N4 U1 177.7(3) . . ?
O41 N4 U1 58.4(2) . . ?
O42 N4 U1 56.7(2) . . ?
N4 O41 U1 96.4(2) . . ?
N4 O42 U1 98.1(3) . . ?
C2A N1A C5A 107.9(4) . . ?
C2A N1A C6A 126.2(4) . . ?
C5A N1A C6A 125.8(4) . . ?
N3A C2A N1A 108.9(4) . . ?
C2A N3A C4A 108.9(4) . . ?
C2A N3A C1A 126.1(4) . . ?
C4A N3A C1A 124.9(4) . . ?
C5A C4A N3A 107.1(4) . . ?
C4A C5A N1A 107.2(4) . . ?
N1A C6A C7A 111.3(4) . . ?
C6A C7A C8A 114.9(4) . . ?
C7A C8A C9A 111.3(4) . . ?
C10A C9A C8A 115.5(4) . . ?
C9A C10A C11A 112.2(4) . . ?
C10A C11A C12A 113.7(4) . . ?
C13A C12A C11A 113.8(4) . . ?
C12A C13A C14A 113.4(4) . . ?
C13A C14A C15A 113.3(4) . . ?
C14A C15A C16A 113.3(4) . . ?
C15A C16A C17A 112.6(4) . . ?
C2B N1B C5B 108.1(4) . . ?
C2B N1B C6B 127.3(4) . . ?
C5B N1B C6B 124.6(4) . . ?
N3B C2B N1B 109.4(4) . . ?
C2B N3B C4B 108.2(4) . . ?
C2B N3B C1B 126.4(4) . . ?
C4B N3B C1B 125.3(4) . . ?
C5B C4B N3B 107.0(4) . . ?
C4B C5B N1B 107.3(4) . . ?
N1B C6B C7B 115.3(4) . . ?
C6B C7B C8B 107.8(3) . . ?
C9B C8B C7B 115.6(4) . . ?
C10B C9B C8B 112.1(4) . . ?
C9B C10B C11B 114.2(4) . . ?
C12B C11B C10B 113.2(4) . . ?
C13B C12B C11B 113.6(4) . . ?
C14B C13B C12B 113.6(4) . . ?
C13B C14B C15B 113.7(4) . . ?
C16B C15B C14B 113.8(4) . . ?
C15B C16B C17B 112.9(4) . . ?

loop_
_geom_bond_atom_site_label_1
_geom_bond_atom_site_label_2
_geom_bond_distance
_geom_bond_site_symmetry_2
_geom_bond_publ_flag
U1 O2 1.762(3) . ?
U1 O1 1.767(3) . ?
U1 O33 2.425(3) . ?
U1 O13 2.431(3) . ?
U1 O42 2.505(3) . ?
U1 O22 2.509(4) . ?
U1 O21 2.542(3) . ?
U1 O41 2.543(3) . ?
U1 N4 2.967(4) . ?
U1 N2 2.970(4) . ?
N1 O12 1.217(5) . ?
N1 O11 1.233(6) . ?
N1 O13 1.303(6) . ?
N2 O23 1.210(5) . ?
N2 O21 1.271(5) . ?
N2 O22 1.272(5) . ?
N3 O31 1.223(6) . ?
N3 O32 1.230(5) . ?
N3 O33 1.303(5) . ?
N4 O43 1.212(5) . ?
N4 O41 1.271(5) . ?
N4 O42 1.274(5) . ?
N1A C2A 1.336(6) . ?
N1A C5A 1.382(6) . ?
N1A C6A 1.481(6) . ?
C1A N3A 1.484(6) . ?
C2A N3A 1.331(6) . ?
N3A C4A 1.367(6) . ?
C4A C5A 1.358(7) . ?
C6A C7A 1.521(6) . ?
C7A C8A 1.522(6) . ?
C8A C9A 1.523(6) . ?
C9A C10A 1.511(6) . ?
C10A C11A 1.531(6) . ?
C11A C12A 1.536(6) . ?
C12A C13A 1.513(6) . ?
C13A C14A 1.524(6) . ?
C14A C15A 1.525(6) . ?
C15A C16A 1.527(6) . ?
C16A C17A 1.533(7) . ?
N1B C2B 1.333(5) . ?
N1B C5B 1.384(6) . ?
N1B C6B 1.474(6) . ?
C1B N3B 1.466(6) . ?
C2B N3B 1.324(6) . ?
N3B C4B 1.391(6) . ?
C4B C5B 1.352(7) . ?
C6B C7B 1.515(6) . ?
C7B C8B 1.536(6) . ?
C8B C9B 1.531(6) . ?
C9B C10B 1.516(6) . ?
C10B C11B 1.524(6) . ?
C11B C12B 1.521(6) . ?
C12B C13B 1.521(6) . ?
C13B C14B 1.515(6) . ?
C14B C15B 1.524(6) . ?
C15B C16B 1.520(6) . ?
C16B C17B 1.526(7) . ?
